data_7033348
loop_
_publ_author_name
'Medina-Molner, Alfredo'
'Rohner, Melanie'
'Pandiarajan, Devaraj'
'Spingler, Bernhard'

_publ_section_title
;
 Mono- and dinuclear metal complexes containing the
 1,5,9-triazacyclododecane ([12]aneN3) unit and their interaction with
 DNA.
;
_journal_issue 8
_journal_name_full 'Dalton transactions (Cambridge, England : 2003)'
_journal_page_first 3664
_journal_page_last 3672
_journal_paper_doi 10.1039/c4dt02713b
_journal_volume 44
_journal_year 2015
_chemical_formula_sum 'C83 H110 B2 N8 Ni2 O5'
_chemical_formula_weight 1438.83
_chemical_name_systematic
; 
 ? 
;
_space_group_IT_number 2
_symmetry_cell_setting triclinic
_symmetry_space_group_name_Hall '-P 1'
_symmetry_space_group_name_H-M 'P -1'
_atom_sites_solution_hydrogens geom
_atom_sites_solution_primary direct
_atom_sites_solution_secondary difmap
_audit_creation_method SHELXL-97
_audit_update_record
;
2014-08-28 deposited with the CCDC.
2014-12-05 downloaded from the CCDC.
;
_cell_angle_alpha 104.807(8)
_cell_angle_beta 97.878(9)
_cell_angle_gamma 107.244(8)
_cell_formula_units_Z 1
_cell_length_a 11.2739(8)
_cell_length_b 12.8908(9)
_cell_length_c 14.9803(10)
_cell_measurement_reflns_used 8000
_cell_measurement_temperature 183(2)
_cell_measurement_theta_max 30.4
_cell_measurement_theta_min 2.9
_cell_volume 1956.0(3)
_computing_cell_refinement 'IPDS (Stoe, 1999)'
_computing_data_collection 'IPDS (Stoe, 1999)'
_computing_data_reduction 'X-RED (Stoe, 1999)'
_computing_molecular_graphics 'ORTEP-3 (Farrugia, 1997)'
_computing_publication_material 'SHELXL-97 (Sheldrick, 1997)'
_computing_structure_refinement 'SHELXL-97 (Sheldrick, 1997)'
_computing_structure_solution 'SIR-97 (Altomare, 1999)'
_diffrn_ambient_temperature 183(2)
_diffrn_measured_fraction_theta_full 0.915
_diffrn_measured_fraction_theta_max 0.915
_diffrn_measurement_device_type 'Stoe IPDS'
_diffrn_measurement_method '\f oscillation scan'
_diffrn_radiation_monochromator graphite
_diffrn_radiation_source 'fine-focus sealed tube'
_diffrn_radiation_type MoK\a
_diffrn_radiation_wavelength 0.71073
_diffrn_reflns_av_R_equivalents 0.0000
_diffrn_reflns_av_sigmaI/netI 0.0427
_diffrn_reflns_limit_h_max 15
_diffrn_reflns_limit_h_min -15
_diffrn_reflns_limit_k_max 16
_diffrn_reflns_limit_k_min -17
_diffrn_reflns_limit_l_max 21
_diffrn_reflns_limit_l_min 0
_diffrn_reflns_number 10463
_diffrn_reflns_theta_full 30.03
_diffrn_reflns_theta_max 30.03
_diffrn_reflns_theta_min 2.87
_diffrn_standards_interval_count 'every image'
_diffrn_standards_interval_time 9
_diffrn_standards_number 50-200
_exptl_absorpt_coefficient_mu 0.537
_exptl_absorpt_correction_T_max 0.9003
_exptl_absorpt_correction_T_min 0.8221
_exptl_absorpt_correction_type numerical
_exptl_absorpt_process_details '(Coppens et al., 1965)'
_exptl_crystal_colour blue
_exptl_crystal_density_diffrn 1.221
_exptl_crystal_density_method 'not measured'
_exptl_crystal_description block
_exptl_crystal_F_000 770
_exptl_crystal_size_max 0.38
_exptl_crystal_size_mid 0.29
_exptl_crystal_size_min 0.20
_refine_diff_density_max 0.505
_refine_diff_density_min -0.360
_refine_diff_density_rms 0.061
_refine_ls_extinction_method none
_refine_ls_goodness_of_fit_ref 0.805
_refine_ls_hydrogen_treatment constr
_refine_ls_matrix_type full
_refine_ls_number_parameters 453
_refine_ls_number_reflns 10463
_refine_ls_number_restraints 0
_refine_ls_restrained_S_all 0.805
_refine_ls_R_factor_all 0.0620
_refine_ls_R_factor_gt 0.0464
_refine_ls_shift/su_max 0.001
_refine_ls_shift/su_mean 0.000
_refine_ls_structure_factor_coef Fsqd
_refine_ls_weighting_details 'calc w=1/[\s^2^(Fo^2^)+(0.1000P)^2^+0.0000P] where P=(Fo^2^+2Fc^2^)/3'
_refine_ls_weighting_scheme calc
_refine_ls_wR_factor_gt 0.1232
_refine_ls_wR_factor_ref 0.1290
_reflns_number_gt 7107
_reflns_number_total 10463
_reflns_threshold_expression >2sigma(I)
_cod_data_source_file c4dt02713b2.cif
_cod_data_source_block am200206
_cod_depositor_comments 'Adding full bibliography for 7033345--7033348.cif.'
_cod_original_cell_volume 1956.0(2)
_cod_original_sg_symbol_H-M P-1
_cod_database_code 7033348

loop_
_symmetry_equiv_pos_as_xyz
'x, y, z'
'-x, -y, -z'

loop_
_atom_site_label
_atom_site_type_symbol
_atom_site_fract_x
_atom_site_fract_y
_atom_site_fract_z
_atom_site_U_iso_or_equiv
_atom_site_adp_type
_atom_site_occupancy
_atom_site_symmetry_multiplicity
_atom_site_calc_flag
_atom_site_refinement_flags
_atom_site_disorder_assembly
_atom_site_disorder_group
Ni1 Ni 0.447514(19) 0.945158(19) 0.301658(14) 0.03569(6) Uani 1 1 d . . .
C1 C 0.63331(18) 0.9001(2) 0.18574(14) 0.0547(5) Uani 1 1 d . . .
H1B H 0.6881 0.9816 0.2143 0.066 Uiso 1 1 calc R . .
H1A H 0.6518 0.8719 0.1231 0.066 Uiso 1 1 calc R . .
C2 C 0.6704(2) 0.8333(2) 0.24858(15) 0.0616(5) Uani 1 1 d . . .
H2B H 0.6103 0.7534 0.2230 0.074 Uiso 1 1 calc R . .
H2A H 0.7565 0.8316 0.2435 0.074 Uiso 1 1 calc R . .
C3 C 0.67192(19) 0.8778(2) 0.35273(14) 0.0541(5) Uani 1 1 d . . .
H3B H 0.7118 0.8364 0.3877 0.065 Uiso 1 1 calc R . .
H3A H 0.7256 0.9598 0.3777 0.065 Uiso 1 1 calc R . .
C4 C 0.4747(2) 0.74584(19) 0.36835(15) 0.0558(5) Uani 1 1 d . . .
H4A H 0.5176 0.7310 0.4235 0.067 Uiso 1 1 calc R . .
H4B H 0.4817 0.6927 0.3102 0.067 Uiso 1 1 calc R . .
C5 C 0.3342(2) 0.71984(19) 0.36927(14) 0.0568(5) Uani 1 1 d . . .
H5A H 0.3034 0.6494 0.3871 0.068 Uiso 1 1 calc R . .
H5B H 0.3258 0.7831 0.4188 0.068 Uiso 1 1 calc R . .
C6 C 0.2489(2) 0.70397(18) 0.27545(14) 0.0520(5) Uani 1 1 d . . .
H6B H 0.2679 0.6511 0.2233 0.062 Uiso 1 1 calc R . .
H6A H 0.1584 0.6695 0.2768 0.062 Uiso 1 1 calc R . .
C7 C 0.20724(18) 0.80212(19) 0.15938(13) 0.0510(5) Uani 1 1 d . . .
H7A H 0.2084 0.8781 0.1560 0.061 Uiso 1 1 calc R . .
H7B H 0.1169 0.7518 0.1446 0.061 Uiso 1 1 calc R . .
C8 C 0.2724(2) 0.7525(2) 0.08487(14) 0.0559(5) Uani 1 1 d . . .
H8B H 0.2270 0.6688 0.0596 0.067 Uiso 1 1 calc R . .
H8A H 0.2606 0.7838 0.0317 0.067 Uiso 1 1 calc R . .
C9 C 0.41442(19) 0.77370(18) 0.11616(12) 0.0490(4) Uani 1 1 d . . .
H9B H 0.4243 0.7243 0.1555 0.059 Uiso 1 1 calc R . .
H9A H 0.4463 0.7490 0.0589 0.059 Uiso 1 1 calc R . .
C10 C 0.48018(17) 0.97442(17) 0.11894(11) 0.0433(4) Uani 1 1 d . . .
H10A H 0.5347 1.0527 0.1593 0.052 Uiso 1 1 calc R . .
H10B H 0.3905 0.9714 0.1115 0.052 Uiso 1 1 calc R . .
C11 C 0.5110(2) 0.95527(19) 0.02127(13) 0.0515(5) Uani 1 1 d . . .
H11A H 0.6012 0.9600 0.0271 0.062 Uiso 1 1 calc R . .
H11B H 0.4562 0.8780 -0.0210 0.062 Uiso 1 1 calc R . .
C15 C 0.67348(17) 1.19272(17) 0.37384(12) 0.0449(4) Uani 1 1 d . . .
C16 C 0.7559(2) 1.3117(2) 0.40447(17) 0.0635(6) Uani 1 1 d . . .
H16A H 0.8107 1.3305 0.4672 0.095 Uiso 1 1 calc R . .
H16B H 0.7036 1.3606 0.4079 0.095 Uiso 1 1 calc R . .
H16C H 0.8090 1.3244 0.3590 0.095 Uiso 1 1 calc R . .
C20 C 0.33319(16) 1.07603(16) 0.36268(12) 0.0410(4) Uani 1 1 d . . .
C21 C 0.2671(2) 1.15867(19) 0.39831(15) 0.0526(4) Uani 1 1 d . . .
H21C H 0.2066 1.1592 0.3450 0.079 Uiso 1 1 calc R . .
H21B H 0.3306 1.2356 0.4284 0.079 Uiso 1 1 calc R . .
H21A H 0.2211 1.1350 0.4448 0.079 Uiso 1 1 calc R . .
C30 C 0.90012(18) 0.45171(17) 0.24931(12) 0.0460(4) Uani 1 1 d . . .
C31 C 0.8639(3) 0.3458(2) 0.18027(17) 0.0786(8) Uani 1 1 d . . .
H31A H 0.7947 0.3267 0.1280 0.094 Uiso 1 1 calc R . .
C32 C 0.9233(4) 0.2671(3) 0.1838(2) 0.1028(11) Uani 1 1 d . . .
H32A H 0.8938 0.1954 0.1351 0.123 Uiso 1 1 calc R . .
C33 C 1.0257(3) 0.2921(3) 0.2578(2) 0.0888(8) Uani 1 1 d . . .
H33A H 1.0665 0.2380 0.2611 0.107 Uiso 1 1 calc R . .
C34 C 1.0666(2) 0.3958(2) 0.32591(19) 0.0666(6) Uani 1 1 d . . .
H34A H 1.1375 0.4149 0.3769 0.080 Uiso 1 1 calc R . .
C35 C 1.00580(18) 0.47341(19) 0.32139(15) 0.0517(5) Uani 1 1 d . . .
H35A H 1.0373 0.5454 0.3698 0.062 Uiso 1 1 calc R . .
C36 C 0.79510(16) 0.54969(16) 0.13585(13) 0.0429(4) Uani 1 1 d . . .
C37 C 0.68436(18) 0.56222(19) 0.09188(15) 0.0530(5) Uani 1 1 d . . .
H37A H 0.6153 0.5558 0.1225 0.064 Uiso 1 1 calc R . .
C38 C 0.6716(2) 0.5836(2) 0.00523(17) 0.0645(6) Uani 1 1 d . . .
H38A H 0.5948 0.5917 -0.0218 0.077 Uiso 1 1 calc R . .
C39 C 0.7693(2) 0.5932(2) -0.04168(16) 0.0638(6) Uani 1 1 d . . .
H39A H 0.7607 0.6078 -0.1008 0.077 Uiso 1 1 calc R . .
C40 C 0.8807(2) 0.5811(2) -0.00070(15) 0.0564(5) Uani 1 1 d . . .
H40A H 0.9493 0.5876 -0.0318 0.068 Uiso 1 1 calc R . .
C41 C 0.89184(18) 0.55940(17) 0.08562(13) 0.0473(4) Uani 1 1 d . . .
H41A H 0.9686 0.5508 0.1119 0.057 Uiso 1 1 calc R . .
C42 C 0.67741(18) 0.48245(19) 0.26623(16) 0.0538(5) Uani 1 1 d . . .
C43 C 0.6338(2) 0.5346(2) 0.3413(2) 0.0766(7) Uani 1 1 d . . .
H43 H 0.6870 0.6072 0.3841 0.092 Uiso 1 1 calc R . .
C44 C 0.5121(3) 0.4822(3) 0.3555(3) 0.1117(10) Uani 1 1 d . . .
H44 H 0.4851 0.5198 0.4079 0.134 Uiso 1 1 calc R . .
C45 C 0.4321(3) 0.3776(3) 0.2948(3) 0.1165(12) Uani 1 1 d . . .
H45 H 0.3498 0.3430 0.3043 0.140 Uiso 1 1 calc R . .
C46 C 0.4727(3) 0.3253(4) 0.2218(3) 0.1176(14) Uani 1 1 d . . .
H46 H 0.4194 0.2521 0.1800 0.141 Uiso 1 1 calc R . .
C47 C 0.5918(3) 0.3771(3) 0.2067(2) 0.0887(9) Uani 1 1 d . . .
H47 H 0.6160 0.3388 0.1530 0.106 Uiso 1 1 calc R . .
C48 C 0.89951(17) 0.66590(18) 0.31919(13) 0.0472(4) Uani 1 1 d . . .
C49 C 0.9294(2) 0.6870(2) 0.41770(15) 0.0661(6) Uani 1 1 d . . .
H49A H 0.8986 0.6254 0.4420 0.079 Uiso 1 1 calc R . .
C50 C 1.0029(3) 0.7951(3) 0.48157(18) 0.0844(9) Uani 1 1 d . . .
H50A H 1.0218 0.8054 0.5477 0.101 Uiso 1 1 calc R . .
C51 C 1.0480(2) 0.8866(3) 0.4488(2) 0.0795(8) Uani 1 1 d . . .
H51A H 1.0982 0.9600 0.4920 0.095 Uiso 1 1 calc R . .
C52 C 1.0198(2) 0.8705(2) 0.35389(19) 0.0653(6) Uani 1 1 d . . .
H52A H 1.0496 0.9332 0.3306 0.078 Uiso 1 1 calc R . .
C53 C 0.94724(16) 0.76231(18) 0.29045(15) 0.0492(4) Uani 1 1 d . . .
H53A H 0.9294 0.7537 0.2246 0.059 Uiso 1 1 calc R . .
C61A C 0.9824(6) -0.0303(6) 0.0796(4) 0.157(2) Uani 0.50 1 d P A 1
H61A H 0.9881 -0.1069 0.0728 0.189 Uiso 0.50 1 calc PR A 1
H61B H 0.9679 -0.0008 0.1434 0.189 Uiso 0.50 1 calc PR A 1
C62 C 1.1050(5) 0.0462(7) 0.0730(5) 0.231(3) Uani 0.50 1 d P . 1
H62A H 1.1118 0.1257 0.1053 0.278 Uiso 0.50 1 calc PR . 1
H62B H 1.1739 0.0306 0.1099 0.278 Uiso 0.50 1 calc PR . 1
C63A C 0.8724(5) -0.0419(7) 0.0083(5) 0.176(3) Uani 0.50 1 d P . 1
H63A H 0.8017 -0.1125 0.0024 0.211 Uiso 0.50 1 calc PR . 1
H63B H 0.8436 0.0236 0.0307 0.211 Uiso 0.50 1 calc PR . 1
O62 O 1.1050(5) 0.0462(7) 0.0730(5) 0.231(3) Uani 0.50 1 d P . 2
C61B C 0.9824(6) -0.0303(6) 0.0796(4) 0.157(2) Uani 0.50 1 d P B 2
H61C H 0.9881 -0.1069 0.0728 0.189 Uiso 0.50 1 calc PR B 2
H61D H 0.9679 -0.0008 0.1434 0.189 Uiso 0.50 1 calc PR B 2
C63B C 0.8724(5) -0.0419(7) 0.0083(5) 0.176(3) Uani 0.50 1 d P . 2
H63C H 0.8017 -0.1125 0.0024 0.211 Uiso 0.50 1 calc PR . 2
H63D H 0.8436 0.0236 0.0307 0.211 Uiso 0.50 1 calc PR . 2
B1 B 0.81789(18) 0.53846(19) 0.24351(14) 0.0430(4) Uani 1 1 d . . .
N1 N 0.49676(14) 0.89307(14) 0.17054(9) 0.0417(3) Uani 1 1 d . . .
N2 N 0.54279(15) 0.86471(14) 0.37154(10) 0.0446(3) Uani 1 1 d . . .
H2 H 0.5594 0.9068 0.4352 0.053 Uiso 1 1 calc R . .
N3 N 0.26931(14) 0.81438(14) 0.25772(10) 0.0437(3) Uani 1 1 d . . .
H3 H 0.2206 0.8459 0.2941 0.052 Uiso 1 1 calc R . .
N5 N 0.60834(14) 1.09969(15) 0.34952(11) 0.0469(4) Uani 1 1 d . . .
O20 O 0.37959(11) 1.03084(11) 0.41836(8) 0.0418(3) Uani 1 1 d . . .
O21 O 0.34288(12) 1.05251(11) 0.27770(8) 0.0439(3) Uani 1 1 d . . .

loop_
_atom_site_aniso_label
_atom_site_aniso_U_11
_atom_site_aniso_U_22
_atom_site_aniso_U_33
_atom_site_aniso_U_23
_atom_site_aniso_U_13
_atom_site_aniso_U_12
Ni1 0.03688(9) 0.03663(12) 0.03124(9) 0.00964(7) 0.00713(7) 0.01057(7)
C1 0.0489(9) 0.0768(14) 0.0464(9) 0.0193(9) 0.0189(7) 0.0297(9)
C2 0.0612(10) 0.0816(16) 0.0564(11) 0.0207(10) 0.0171(8) 0.0441(10)
C3 0.0509(9) 0.0658(13) 0.0488(9) 0.0167(9) 0.0039(7) 0.0290(9)
C4 0.0711(12) 0.0456(12) 0.0509(10) 0.0171(8) 0.0031(9) 0.0234(9)
C5 0.0729(12) 0.0453(12) 0.0504(9) 0.0214(8) 0.0161(9) 0.0116(9)
C6 0.0545(10) 0.0407(11) 0.0548(10) 0.0165(8) 0.0123(8) 0.0070(8)
C7 0.0445(9) 0.0496(12) 0.0470(9) 0.0128(8) 0.0004(7) 0.0059(8)
C8 0.0634(11) 0.0453(12) 0.0406(9) 0.0047(8) 0.0018(8) 0.0049(9)
C9 0.0665(11) 0.0427(11) 0.0371(8) 0.0090(7) 0.0148(7) 0.0196(8)
C10 0.0496(8) 0.0459(10) 0.0350(7) 0.0132(7) 0.0136(6) 0.0150(7)
C11 0.0638(10) 0.0566(13) 0.0384(8) 0.0167(8) 0.0191(7) 0.0223(9)
C15 0.0433(8) 0.0459(11) 0.0423(8) 0.0154(7) 0.0081(6) 0.0106(7)
C16 0.0659(12) 0.0496(13) 0.0635(12) 0.0225(10) 0.0100(10) 0.0018(10)
C20 0.0420(8) 0.0379(10) 0.0412(8) 0.0121(7) 0.0081(6) 0.0121(6)
C21 0.0612(10) 0.0504(12) 0.0546(10) 0.0184(8) 0.0148(8) 0.0289(9)
C30 0.0513(9) 0.0477(11) 0.0426(8) 0.0148(7) 0.0139(7) 0.0203(8)
C31 0.1102(18) 0.0686(17) 0.0535(12) 0.0022(11) -0.0076(12) 0.0520(14)
C32 0.162(3) 0.079(2) 0.0704(16) -0.0025(14) -0.0028(17) 0.081(2)
C33 0.122(2) 0.092(2) 0.0813(17) 0.0293(14) 0.0219(15) 0.0760(16)
C34 0.0559(11) 0.0767(16) 0.0796(14) 0.0354(12) 0.0138(10) 0.0322(10)
C35 0.0440(9) 0.0499(12) 0.0622(11) 0.0207(9) 0.0115(8) 0.0153(8)
C36 0.0415(8) 0.0331(10) 0.0460(8) 0.0067(7) 0.0037(6) 0.0087(6)
C37 0.0442(9) 0.0529(13) 0.0561(10) 0.0151(9) 0.0024(8) 0.0142(8)
C38 0.0583(11) 0.0653(15) 0.0628(12) 0.0217(10) -0.0051(9) 0.0185(10)
C39 0.0763(14) 0.0573(14) 0.0507(10) 0.0187(9) 0.0026(10) 0.0166(11)
C40 0.0619(11) 0.0502(13) 0.0525(10) 0.0139(9) 0.0149(8) 0.0139(9)
C41 0.0454(8) 0.0424(11) 0.0485(9) 0.0100(7) 0.0077(7) 0.0125(7)
C42 0.0462(9) 0.0567(12) 0.0691(11) 0.0325(9) 0.0167(8) 0.0204(8)
C43 0.0789(13) 0.0645(15) 0.1208(19) 0.0491(13) 0.0603(13) 0.0400(11)
C44 0.1071(17) 0.102(2) 0.204(3) 0.1005(19) 0.1106(18) 0.0691(15)
C45 0.0687(15) 0.114(2) 0.221(4) 0.120(2) 0.0674(19) 0.0365(15)
C46 0.0640(17) 0.115(3) 0.156(3) 0.069(3) 0.0135(19) -0.0136(18)
C47 0.0627(14) 0.083(2) 0.0941(19) 0.0256(16) 0.0133(13) -0.0081(13)
C48 0.0429(8) 0.0488(11) 0.0485(9) 0.0076(8) 0.0076(7) 0.0216(7)
C49 0.0814(14) 0.0676(16) 0.0477(10) 0.0071(10) 0.0092(10) 0.0352(12)
C50 0.0918(17) 0.096(2) 0.0513(12) -0.0099(12) -0.0074(12) 0.0522(16)
C51 0.0611(12) 0.0613(18) 0.0855(17) -0.0183(13) -0.0142(12) 0.0269(11)
C52 0.0424(9) 0.0493(14) 0.0860(16) -0.0006(11) 0.0032(10) 0.0137(9)
C53 0.0375(8) 0.0430(11) 0.0596(10) 0.0043(8) 0.0063(7) 0.0154(7)
C61A 0.153(4) 0.211(5) 0.145(4) 0.100(4) 0.027(3) 0.081(4)
C62 0.126(4) 0.315(8) 0.218(6) 0.116(6) -0.043(4) 0.036(4)
C63A 0.093(3) 0.240(7) 0.180(5) 0.117(5) -0.007(3) 0.008(4)
O62 0.126(4) 0.315(8) 0.218(6) 0.116(6) -0.043(4) 0.036(4)
C61B 0.153(4) 0.211(5) 0.145(4) 0.100(4) 0.027(3) 0.081(4)
C63B 0.093(3) 0.240(7) 0.180(5) 0.117(5) -0.007(3) 0.008(4)
B1 0.0403(8) 0.0424(12) 0.0434(9) 0.0094(8) 0.0083(7) 0.0142(8)
N1 0.0443(7) 0.0470(9) 0.0347(6) 0.0121(6) 0.0117(5) 0.0164(6)
N2 0.0522(8) 0.0427(9) 0.0374(6) 0.0098(6) 0.0058(6) 0.0188(6)
N3 0.0430(7) 0.0402(9) 0.0416(7) 0.0117(6) 0.0085(5) 0.0069(6)
N5 0.0441(7) 0.0463(10) 0.0444(7) 0.0113(6) 0.0080(6) 0.0106(7)
O20 0.0487(6) 0.0430(7) 0.0364(5) 0.0125(5) 0.0108(4) 0.0192(5)
O21 0.0481(6) 0.0461(7) 0.0391(5) 0.0158(5) 0.0103(5) 0.0163(5)

loop_
_atom_type_symbol
_atom_type_description
_atom_type_scat_dispersion_real
_atom_type_scat_dispersion_imag
_atom_type_scat_source
C C 0.0033 0.0016 'International Tables Vol C Tables 4.2.6.8 and 6.1.1.4'
H H 0.0000 0.0000 'International Tables Vol C Tables 4.2.6.8 and 6.1.1.4'
B B 0.0013 0.0007 'International Tables Vol C Tables 4.2.6.8 and 6.1.1.4'
N N 0.0061 0.0033 'International Tables Vol C Tables 4.2.6.8 and 6.1.1.4'
O O 0.0106 0.0060 'International Tables Vol C Tables 4.2.6.8 and 6.1.1.4'
Ni Ni 0.3393 1.1124 'International Tables Vol C Tables 4.2.6.8 and 6.1.1.4'

loop_
_geom_angle_atom_site_label_1
_geom_angle_atom_site_label_2
_geom_angle_atom_site_label_3
_geom_angle
_geom_angle_site_symmetry_1
N2 Ni1 N3 96.91(6) .
N2 Ni1 N1 96.74(6) .
N3 Ni1 N1 93.41(6) .
N2 Ni1 O21 160.19(5) .
N3 Ni1 O21 85.10(6) .
N1 Ni1 O21 102.82(5) .
N2 Ni1 N5 92.00(6) .
N3 Ni1 N5 169.01(7) .
N1 Ni1 N5 91.90(6) .
O21 Ni1 N5 84.34(6) .
N2 Ni1 O20 99.05(5) .
N3 Ni1 O20 88.09(6) .
N1 Ni1 O20 163.84(6) .
O21 Ni1 O20 61.24(5) .
N5 Ni1 O20 84.16(6) .
N2 Ni1 C20 129.79(6) .
N3 Ni1 C20 86.50(6) .
N1 Ni1 C20 133.20(6) .
O21 Ni1 C20 30.46(5) .
N5 Ni1 C20 82.85(6) .
O20 Ni1 C20 30.79(5) .
N1 C1 C2 115.37(17) .
N1 C1 H1B 108.4 .
C2 C1 H1B 108.4 .
N1 C1 H1A 108.4 .
C2 C1 H1A 108.4 .
H1B C1 H1A 107.5 .
C3 C2 C1 116.48(19) .
C3 C2 H2B 108.2 .
C1 C2 H2B 108.2 .
C3 C2 H2A 108.2 .
C1 C2 H2A 108.2 .
H2B C2 H2A 107.3 .
N2 C3 C2 113.60(16) .
N2 C3 H3B 108.8 .
C2 C3 H3B 108.8 .
N2 C3 H3A 108.8 .
C2 C3 H3A 108.8 .
H3B C3 H3A 107.7 .
N2 C4 C5 114.24(18) .
N2 C4 H4A 108.7 .
C5 C4 H4A 108.7 .
N2 C4 H4B 108.7 .
C5 C4 H4B 108.7 .
H4A C4 H4B 107.6 .
C6 C5 C4 114.46(17) .
C6 C5 H5A 108.6 .
C4 C5 H5A 108.6 .
C6 C5 H5B 108.6 .
C4 C5 H5B 108.6 .
H5A C5 H5B 107.6 .
N3 C6 C5 110.63(16) .
N3 C6 H6B 109.5 .
C5 C6 H6B 109.5 .
N3 C6 H6A 109.5 .
C5 C6 H6A 109.5 .
H6B C6 H6A 108.1 .
N3 C7 C8 113.00(17) .
N3 C7 H7A 109.0 .
C8 C7 H7A 109.0 .
N3 C7 H7B 109.0 .
C8 C7 H7B 109.0 .
H7A C7 H7B 107.8 .
C9 C8 C7 117.46(15) .
C9 C8 H8B 107.9 .
C7 C8 H8B 107.9 .
C9 C8 H8A 107.9 .
C7 C8 H8A 107.9 .
H8B C8 H8A 107.2 .
N1 C9 C8 116.32(17) .
N1 C9 H9B 108.2 .
C8 C9 H9B 108.2 .
N1 C9 H9A 108.2 .
C8 C9 H9A 108.2 .
H9B C9 H9A 107.4 .
N1 C10 C11 116.86(16) .
N1 C10 H10A 108.1 .
C11 C10 H10A 108.1 .
N1 C10 H10B 108.1 .
C11 C10 H10B 108.1 .
H10A C10 H10B 107.3 .
C11 C11 C10 110.1(2) 2_675
C11 C11 H11A 109.6 2_675
C10 C11 H11A 109.6 .
C11 C11 H11B 109.6 2_675
C10 C11 H11B 109.6 .
H11A C11 H11B 108.2 .
N5 C15 C16 179.5(2) .
C15 C16 H16A 109.5 .
C15 C16 H16B 109.5 .
H16A C16 H16B 109.5 .
C15 C16 H16C 109.5 .
H16A C16 H16C 109.5 .
H16B C16 H16C 109.5 .
O21 C20 O20 120.31(17) .
O21 C20 C21 119.59(16) .
O20 C20 C21 120.09(16) .
O21 C20 Ni1 59.10(10) .
O20 C20 Ni1 61.23(9) .
C21 C20 Ni1 177.82(14) .
C20 C21 H21C 109.5 .
C20 C21 H21B 109.5 .
H21C C21 H21B 109.5 .
C20 C21 H21A 109.5 .
H21C C21 H21A 109.5 .
H21B C21 H21A 109.5 .
C31 C30 C35 113.9(2) .
C31 C30 B1 120.40(17) .
C35 C30 B1 125.63(17) .
C32 C31 C30 123.3(2) .
C32 C31 H31A 118.3 .
C30 C31 H31A 118.3 .
C31 C32 C33 120.3(3) .
C31 C32 H32A 119.9 .
C33 C32 H32A 119.9 .
C34 C33 C32 118.5(3) .
C34 C33 H33A 120.7 .
C32 C33 H33A 120.7 .
C33 C34 C35 120.4(2) .
C33 C34 H34A 119.8 .
C35 C34 H34A 119.8 .
C34 C35 C30 123.5(2) .
C34 C35 H35A 118.3 .
C30 C35 H35A 118.3 .
C41 C36 C37 114.98(18) .
C41 C36 B1 121.54(16) .
C37 C36 B1 123.16(17) .
C38 C37 C36 122.7(2) .
C38 C37 H37A 118.7 .
C36 C37 H37A 118.7 .
C39 C38 C37 120.6(2) .
C39 C38 H38A 119.7 .
C37 C38 H38A 119.7 .
C38 C39 C40 118.7(2) .
C38 C39 H39A 120.7 .
C40 C39 H39A 120.7 .
C41 C40 C39 120.1(2) .
C41 C40 H40A 120.0 .
C39 C40 H40A 120.0 .
C40 C41 C36 123.06(19) .
C40 C41 H41A 118.5 .
C36 C41 H41A 118.5 .
C43 C42 C47 115.0(2) .
C43 C42 B1 124.6(2) .
C47 C42 B1 120.4(2) .
C42 C43 C44 121.4(3) .
C42 C43 H43 119.3 .
C44 C43 H43 119.3 .
C45 C44 C43 121.0(3) .
C45 C44 H44 119.5 .
C43 C44 H44 119.5 .
C46 C45 C44 118.5(3) .
C46 C45 H45 120.7 .
C44 C45 H45 120.7 .
C45 C46 C47 120.7(4) .
C45 C46 H46 119.6 .
C47 C46 H46 119.6 .
C46 C47 C42 123.3(4) .
C46 C47 H47 118.3 .
C42 C47 H47 118.3 .
C53 C48 C49 114.4(2) .
C53 C48 B1 122.61(17) .
C49 C48 B1 123.0(2) .
C50 C49 C48 122.6(3) .
C50 C49 H49A 118.7 .
C48 C49 H49A 118.7 .
C51 C50 C49 120.2(3) .
C51 C50 H50A 119.9 .
C49 C50 H50A 119.9 .
C52 C51 C50 119.1(2) .
C52 C51 H51A 120.4 .
C50 C51 H51A 120.4 .
C51 C52 C53 120.4(3) .
C51 C52 H52A 119.8 .
C53 C52 H52A 119.8 .
C52 C53 C48 123.2(2) .
C52 C53 H53A 118.4 .
C48 C53 H53A 118.4 .
C63A C61A C62 114.2(4) .
C63A C61A H61A 108.7 .
C62 C61A H61A 108.7 .
C63A C61A H61B 108.7 .
C62 C61A H61B 108.7 .
H61A C61A H61B 107.6 .
C63A C62 C61A 119.0(6) 2_755
C63A C62 H62A 107.6 2_755
C61A C62 H62A 107.6 .
C63A C62 H62B 107.6 2_755
C61A C62 H62B 107.6 .
H62A C62 H62B 107.0 .
C62 C63A C61A 113.9(6) 2_755
C62 C63A H63A 108.8 2_755
C61A C63A H63A 108.8 .
C62 C63A H63B 108.8 2_755
C61A C63A H63B 108.8 .
H63A C63A H63B 107.7 .
C48 B1 C36 108.59(16) .
C48 B1 C42 112.03(16) .
C36 B1 C42 108.86(14) .
C48 B1 C30 109.25(14) .
C36 B1 C30 109.67(15) .
C42 B1 C30 108.41(16) .
C9 N1 C10 111.55(13) .
C9 N1 C1 108.88(16) .
C10 N1 C1 108.71(15) .
C9 N1 Ni1 110.29(11) .
C10 N1 Ni1 106.65(11) .
C1 N1 Ni1 110.74(10) .
C4 N2 C3 111.00(17) .
C4 N2 Ni1 119.07(12) .
C3 N2 Ni1 113.08(12) .
C4 N2 H2 103.9 .
C3 N2 H2 103.9 .
Ni1 N2 H2 103.9 .
C6 N3 C7 113.03(15) .
C6 N3 Ni1 122.45(12) .
C7 N3 Ni1 110.06(11) .
C6 N3 H3 102.8 .
C7 N3 H3 102.8 .
Ni1 N3 H3 102.8 .
C15 N5 Ni1 164.65(16) .
C20 O20 Ni1 87.98(10) .
C20 O21 Ni1 90.44(11) .

loop_
_geom_bond_atom_site_label_1
_geom_bond_atom_site_label_2
_geom_bond_distance
_geom_bond_site_symmetry_2
Ni1 N2 2.0573(16) .
Ni1 N3 2.0914(15) .
Ni1 N1 2.1126(14) .
Ni1 O21 2.1310(14) .
Ni1 N5 2.1312(16) .
Ni1 O20 2.1781(12) .
Ni1 C20 2.4833(19) .
C1 N1 1.497(2) .
C1 C2 1.525(3) .
C1 H1B 0.9900 .
C1 H1A 0.9900 .
C2 C3 1.514(3) .
C2 H2B 0.9900 .
C2 H2A 0.9900 .
C3 N2 1.489(3) .
C3 H3B 0.9900 .
C3 H3A 0.9900 .
C4 N2 1.481(3) .
C4 C5 1.522(3) .
C4 H4A 0.9900 .
C4 H4B 0.9900 .
C5 C6 1.519(3) .
C5 H5A 0.9900 .
C5 H5B 0.9900 .
C6 N3 1.471(3) .
C6 H6B 0.9900 .
C6 H6A 0.9900 .
C7 N3 1.489(2) .
C7 C8 1.527(3) .
C7 H7A 0.9900 .
C7 H7B 0.9900 .
C8 C9 1.526(3) .
C8 H8B 0.9900 .
C8 H8A 0.9900 .
C9 N1 1.483(2) .
C9 H9B 0.9900 .
C9 H9A 0.9900 .
C10 N1 1.491(2) .
C10 C11 1.526(2) .
C10 H10A 0.9900 .
C10 H10B 0.9900 .
C11 C11 1.517(4) 2_675
C11 H11A 0.9900 .
C11 H11B 0.9900 .
C15 N5 1.136(2) .
C15 C16 1.451(3) .
C16 H16A 0.9800 .
C16 H16B 0.9800 .
C16 H16C 0.9800 .
C20 O21 1.259(2) .
C20 O20 1.272(2) .
C20 C21 1.505(3) .
C21 H21C 0.9800 .
C21 H21B 0.9800 .
C21 H21A 0.9800 .
C30 C31 1.390(3) .
C30 C35 1.400(3) .
C30 B1 1.661(3) .
C31 C32 1.379(4) .
C31 H31A 0.9500 .
C32 C33 1.383(4) .
C32 H32A 0.9500 .
C33 C34 1.359(4) .
C33 H33A 0.9500 .
C34 C35 1.380(3) .
C34 H34A 0.9500 .
C35 H35A 0.9500 .
C36 C41 1.401(3) .
C36 C37 1.403(3) .
C36 B1 1.648(3) .
C37 C38 1.392(3) .
C37 H37A 0.9500 .
C38 C39 1.378(4) .
C38 H38A 0.9500 .
C39 C40 1.391(3) .
C39 H39A 0.9500 .
C40 C41 1.388(3) .
C40 H40A 0.9500 .
C41 H41A 0.9500 .
C42 C43 1.385(4) .
C42 C47 1.392(4) .
C42 B1 1.656(3) .
C43 C44 1.410(4) .
C43 H43 0.9500 .
C44 C45 1.373(6) .
C44 H44 0.9500 .
C45 C46 1.343(6) .
C45 H45 0.9500 .
C46 C47 1.389(4) .
C46 H46 0.9500 .
C47 H47 0.9500 .
C48 C53 1.400(3) .
C48 C49 1.404(3) .
C48 B1 1.642(3) .
C49 C50 1.400(4) .
C49 H49A 0.9500 .
C50 C51 1.379(5) .
C50 H50A 0.9500 .
C51 C52 1.361(4) .
C51 H51A 0.9500 .
C52 C53 1.397(3) .
C52 H52A 0.9500 .
C53 H53A 0.9500 .
C61A C63A 1.464(7) .
C61A C62 1.473(8) .
C61A H61A 0.9900 .
C61A H61B 0.9900 .
C62 C63A 1.269(8) 2_755
C62 H62A 0.9900 .
C62 H62B 0.9900 .
C63A C62 1.270(8) 2_755
C63A H63A 0.9900 .
C63A H63B 0.9900 .
N2 H2 0.9300 .
N3 H3 0.9300 .

loop_
_geom_torsion_atom_site_label_1
_geom_torsion_atom_site_label_2
_geom_torsion_atom_site_label_3
_geom_torsion_atom_site_label_4
_geom_torsion
_geom_torsion_site_symmetry_4
N1 C1 C2 C3 -68.9(3) .
C1 C2 C3 N2 68.6(3) .
N2 C4 C5 C6 75.9(2) .
C4 C5 C6 N3 -72.7(2) .
N3 C7 C8 C9 -27.8(3) .
C7 C8 C9 N1 -48.2(3) .
N1 C10 C11 C11 179.87(19) 2_675
N2 Ni1 C20 O21 177.63(9) .
N3 Ni1 C20 O21 -86.29(10) .
N1 Ni1 C20 O21 5.11(13) .
N5 Ni1 C20 O21 90.99(10) .
O20 Ni1 C20 O21 -178.43(16) .
N2 Ni1 C20 O20 -3.94(13) .
N3 Ni1 C20 O20 92.14(10) .
N1 Ni1 C20 O20 -176.46(9) .
O21 Ni1 C20 O20 178.43(16) .
N5 Ni1 C20 O20 -90.58(10) .
N2 Ni1 C20 C21 124(3) .
N3 Ni1 C20 C21 -140(4) .
N1 Ni1 C20 C21 -49(4) .
O21 Ni1 C20 C21 -54(3) .
N5 Ni1 C20 C21 37(4) .
O20 Ni1 C20 C21 128(4) .
C35 C30 C31 C32 2.2(4) .
B1 C30 C31 C32 -176.1(3) .
C30 C31 C32 C33 -1.0(6) .
C31 C32 C33 C34 -0.7(6) .
C32 C33 C34 C35 0.9(5) .
C33 C34 C35 C30 0.6(4) .
C31 C30 C35 C34 -2.1(3) .
B1 C30 C35 C34 176.2(2) .
C41 C36 C37 C38 -0.5(3) .
B1 C36 C37 C38 173.1(2) .
C36 C37 C38 C39 0.2(4) .
C37 C38 C39 C40 0.0(4) .
C38 C39 C40 C41 0.2(3) .
C39 C40 C41 C36 -0.6(3) .
C37 C36 C41 C40 0.7(3) .
B1 C36 C41 C40 -172.99(19) .
C47 C42 C43 C44 1.0(4) .
B1 C42 C43 C44 179.2(2) .
C42 C43 C44 C45 -0.4(5) .
C43 C44 C45 C46 0.7(5) .
C44 C45 C46 C47 -1.5(6) .
C45 C46 C47 C42 2.2(6) .
C43 C42 C47 C46 -1.8(5) .
B1 C42 C47 C46 179.8(3) .
C53 C48 C49 C50 -1.1(3) .
B1 C48 C49 C50 177.7(2) .
C48 C49 C50 C51 0.7(4) .
C49 C50 C51 C52 0.2(4) .
C50 C51 C52 C53 -0.7(4) .
C51 C52 C53 C48 0.3(3) .
C49 C48 C53 C52 0.6(3) .
B1 C48 C53 C52 -178.17(18) .
C63A C61A C62 C63A -40.9(12) 2_755
C62 C61A C63A C62 38.8(12) 2_755
C53 C48 B1 C36 -4.6(2) .
C49 C48 B1 C36 176.69(18) .
C53 C48 B1 C42 -124.88(19) .
C49 C48 B1 C42 56.4(2) .
C53 C48 B1 C30 114.97(19) .
C49 C48 B1 C30 -63.7(2) .
C41 C36 B1 C48 78.2(2) .
C37 C36 B1 C48 -95.0(2) .
C41 C36 B1 C42 -159.57(18) .
C37 C36 B1 C42 27.3(3) .
C41 C36 B1 C30 -41.1(2) .
C37 C36 B1 C30 145.73(18) .
C43 C42 B1 C48 -1.5(3) .
C47 C42 B1 C48 176.7(2) .
C43 C42 B1 C36 -121.6(2) .
C47 C42 B1 C36 56.6(3) .
C43 C42 B1 C30 119.1(2) .
C47 C42 B1 C30 -62.7(3) .
C31 C30 B1 C48 -167.6(2) .
C35 C30 B1 C48 14.3(3) .
C31 C30 B1 C36 -48.7(3) .
C35 C30 B1 C36 133.17(19) .
C31 C30 B1 C42 70.1(3) .
C35 C30 B1 C42 -108.1(2) .
C8 C9 N1 C10 -53.9(2) .
C8 C9 N1 C1 -173.82(16) .
C8 C9 N1 Ni1 64.48(17) .
C11 C10 N1 C9 -59.9(2) .
C11 C10 N1 C1 60.2(2) .
C11 C10 N1 Ni1 179.59(13) .
C2 C1 N1 C9 -65.7(2) .
C2 C1 N1 C10 172.60(17) .
C2 C1 N1 Ni1 55.7(2) .
N2 Ni1 N1 C9 79.38(12) .
N3 Ni1 N1 C9 -18.00(13) .
O21 Ni1 N1 C9 -103.74(12) .
N5 Ni1 N1 C9 171.62(12) .
O20 Ni1 N1 C9 -112.9(2) .
C20 Ni1 N1 C9 -106.40(13) .
N2 Ni1 N1 C10 -159.33(11) .
N3 Ni1 N1 C10 103.29(11) .
O21 Ni1 N1 C10 17.55(11) .
N5 Ni1 N1 C10 -67.09(11) .
O20 Ni1 N1 C10 8.4(2) .
C20 Ni1 N1 C10 14.89(14) .
N2 Ni1 N1 C1 -41.21(14) .
N3 Ni1 N1 C1 -138.60(14) .
O21 Ni1 N1 C1 135.66(13) .
N5 Ni1 N1 C1 51.03(14) .
O20 Ni1 N1 C1 126.49(19) .
C20 Ni1 N1 C1 133.01(13) .
C5 C4 N2 C3 -169.64(16) .
C5 C4 N2 Ni1 -35.7(2) .
C2 C3 N2 C4 79.0(2) .
C2 C3 N2 Ni1 -57.9(2) .
N3 Ni1 N2 C4 4.16(15) .
N1 Ni1 N2 C4 -90.12(15) .
O21 Ni1 N2 C4 98.9(2) .
N5 Ni1 N2 C4 177.72(14) .
O20 Ni1 N2 C4 93.32(14) .
C20 Ni1 N2 C4 95.36(15) .
N3 Ni1 N2 C3 137.20(13) .
N1 Ni1 N2 C3 42.92(13) .
O21 Ni1 N2 C3 -128.06(17) .
N5 Ni1 N2 C3 -49.24(13) .
O20 Ni1 N2 C3 -133.64(12) .
C20 Ni1 N2 C3 -131.60(12) .
C5 C6 N3 C7 169.18(17) .
C5 C6 N3 Ni1 33.8(2) .
C8 C7 N3 C6 -70.7(2) .
C8 C7 N3 Ni1 70.22(19) .
N2 Ni1 N3 C6 -3.79(15) .
N1 Ni1 N3 C6 93.43(15) .
O21 Ni1 N3 C6 -163.98(15) .
N5 Ni1 N3 C6 -147.8(3) .
O20 Ni1 N3 C6 -102.68(14) .
C20 Ni1 N3 C6 -133.47(15) .
N2 Ni1 N3 C7 -140.33(13) .
N1 Ni1 N3 C7 -43.11(14) .
O21 Ni1 N3 C7 59.49(13) .
N5 Ni1 N3 C7 75.7(3) .
O20 Ni1 N3 C7 120.78(13) .
C20 Ni1 N3 C7 90.00(13) .
C16 C15 N5 Ni1 -26(34) .
N2 Ni1 N5 C15 -149.7(6) .
N3 Ni1 N5 C15 -5.4(8) .
N1 Ni1 N5 C15 113.5(6) .
O21 Ni1 N5 C15 10.8(6) .
O20 Ni1 N5 C15 -50.8(6) .
C20 Ni1 N5 C15 -19.9(6) .
O21 C20 O20 Ni1 1.56(16) .
C21 C20 O20 Ni1 -178.01(16) .
N2 Ni1 O20 C20 176.94(10) .
N3 Ni1 O20 C20 -86.37(11) .
N1 Ni1 O20 C20 9.3(2) .
O21 Ni1 O20 C20 -0.91(9) .
N5 Ni1 O20 C20 85.83(11) .
O20 C20 O21 Ni1 -1.60(16) .
C21 C20 O21 Ni1 177.98(15) .
N2 Ni1 O21 C20 -5.4(2) .
N3 Ni1 O21 C20 91.42(11) .
N1 Ni1 O21 C20 -176.18(10) .
N5 Ni1 O21 C20 -85.51(11) .
O20 Ni1 O21 C20 0.92(9) .
